data_7216391
loop_
_publ_author_name
'Zhang, Xiao-min'
'Ning, Yang'
'Meng, Li-na'
'Li, Jian-qiang'
'Luo, Ming-biao'
'Luo, Feng'

_publ_section_title
;
 Constructing various metal--organic frameworks by mixed
 pyridine--acylamide and carboxylate ligands: ring-like or helical
 building blocks
;
_journal_issue 32
_journal_name_full CrystEngComm
_journal_page_first 7440
_journal_paper_doi 10.1039/C4CE00796D
_journal_volume 16
_journal_year 2014
_chemical_formula_sum 'C30 H22 N4 O7 Zn'
_chemical_formula_weight 615.89
_chemical_name_systematic
; 
 ? 
;
_space_group_IT_number 14
_symmetry_cell_setting monoclinic
_symmetry_space_group_name_Hall '-P 2ybc'
_symmetry_space_group_name_H-M 'P 1 21/c 1'
_atom_sites_solution_hydrogens geom
_atom_sites_solution_primary direct
_atom_sites_solution_secondary difmap
_audit_creation_method SHELXL-97
_cell_angle_alpha 90.00
_cell_angle_beta 101.628(4)
_cell_angle_gamma 90.00
_cell_formula_units_Z 4
_cell_length_a 7.3644(18)
_cell_length_b 20.505(5)
_cell_length_c 18.269(4)
_cell_measurement_reflns_used 4426
_cell_measurement_temperature 296(2)
_cell_measurement_theta_max 27.28
_cell_measurement_theta_min 2.29
_cell_volume 2702.1(11)
_computing_cell_refinement 'Bruker SMART'
_computing_data_collection 'Bruker SMART'
_computing_data_reduction 'Bruker SAINT'
_computing_molecular_graphics 'Bruker SHELXTL'
_computing_publication_material 'Bruker SHELXTL'
_computing_structure_refinement 'SHELXL-97 (Sheldrick, 1997)'
_computing_structure_solution 'SHELXS-97 (Sheldrick, 1990)'
_diffrn_ambient_temperature 296(2)
_diffrn_measured_fraction_theta_full 0.578
_diffrn_measured_fraction_theta_max 0.578
_diffrn_measurement_device_type 'CCD area detector'
_diffrn_measurement_method 'phi and omega scans'
_diffrn_radiation_monochromator graphite
_diffrn_radiation_source 'fine-focus sealed tube'
_diffrn_radiation_type MoK\a
_diffrn_radiation_wavelength 0.71073
_diffrn_reflns_av_R_equivalents 0.0364
_diffrn_reflns_av_sigmaI/netI 0.0548
_diffrn_reflns_limit_h_max 8
_diffrn_reflns_limit_h_min -8
_diffrn_reflns_limit_k_max 24
_diffrn_reflns_limit_k_min -24
_diffrn_reflns_limit_l_max 21
_diffrn_reflns_limit_l_min -21
_diffrn_reflns_number 7560
_diffrn_reflns_theta_full 25.00
_diffrn_reflns_theta_max 25.00
_diffrn_reflns_theta_min 1.51
_exptl_absorpt_coefficient_mu 0.966
_exptl_absorpt_correction_T_max 0.8084
_exptl_absorpt_correction_T_min 0.8013
_exptl_absorpt_correction_type none
_exptl_crystal_density_diffrn 1.514
_exptl_crystal_density_meas 0
_exptl_crystal_density_method 'not measured'
_exptl_crystal_F_000 1264
_exptl_crystal_size_max 0.24
_exptl_crystal_size_mid 0.24
_exptl_crystal_size_min 0.23
_refine_diff_density_max 0.331
_refine_diff_density_min -0.321
_refine_diff_density_rms 0.052
_refine_ls_extinction_method none
_refine_ls_goodness_of_fit_ref 1.096
_refine_ls_hydrogen_treatment mixed
_refine_ls_matrix_type full
_refine_ls_number_parameters 343
_refine_ls_number_reflns 2753
_refine_ls_number_restraints 3
_refine_ls_restrained_S_all 1.096
_refine_ls_R_factor_all 0.0610
_refine_ls_R_factor_gt 0.0485
_refine_ls_shift/su_max 0.000
_refine_ls_shift/su_mean 0.000
_refine_ls_structure_factor_coef Fsqd
_refine_ls_weighting_details 'calc w=1/[\s^2^(Fo^2^)+(0.0729P)^2^+0.0000P] where P=(Fo^2^+2Fc^2^)/3'
_refine_ls_weighting_scheme calc
_refine_ls_wR_factor_gt 0.1296
_refine_ls_wR_factor_ref 0.1391
_reflns_number_gt 2249
_reflns_number_total 2753
_reflns_threshold_expression >2sigma(I)
_cod_data_source_file c4ce00796d2.cif
_cod_data_source_block 2
_cod_depositor_comments
;
The following automatic conversions were performed:

'_symmetry_cell_setting' value 'Monoclinic' changed to 'monoclinic'
according to
/usr/data/users/saulius/crontab/automatic-downloads/rss-feeds/RSC/lib/dictionaries/cif_core.dic
dictionary named 'cif_core.dic' version 2.4.2 from 2011-04-26.

Automatic conversion script
Id: cif_fix_values 2281 2013-09-26 08:29:07Z andrius 

 Adding full bibliography for 7216390--7216396.cif.
;
_cod_original_sg_symbol_H-M P21/c
_cod_database_code 7216391

loop_
_symmetry_equiv_pos_as_xyz
'x, y, z'
'-x, y+1/2, -z+1/2'
'-x, -y, -z'
'x, -y-1/2, z-1/2'

loop_
_atom_site_label
_atom_site_type_symbol
_atom_site_fract_x
_atom_site_fract_y
_atom_site_fract_z
_atom_site_U_iso_or_equiv
_atom_site_adp_type
_atom_site_occupancy
_atom_site_symmetry_multiplicity
_atom_site_calc_flag
_atom_site_refinement_flags
C1 C 0.3455(9) 0.3087(2) 0.4836(3) 0.0415(16) Uani 1 1 d .
C2 C 0.8410(8) 0.1990(2) 0.4618(2) 0.0372(13) Uani 1 1 d .
H2 H 0.7823 0.2077 0.5013 0.045 Uiso 1 1 calc R
C3 C 0.2771(8) 0.2888(2) 0.5510(2) 0.0369(14) Uani 1 1 d .
C4 C 0.1003(8) 0.3053(2) 0.5600(3) 0.0433(16) Uani 1 1 d .
H4 H 0.0223 0.3283 0.5224 0.052 Uiso 1 1 calc R
C5 C 0.3931(8) 0.2536(2) 0.6086(2) 0.0364(13) Uani 1 1 d .
H5 H 0.5099 0.2405 0.6023 0.044 Uiso 1 1 calc R
C6 C 0.1556(9) 0.2553(2) 0.6804(3) 0.0454(14) Uani 1 1 d .
H6 H 0.1144 0.2441 0.7236 0.054 Uiso 1 1 calc R
C7 C 0.3376(8) 0.2386(2) 0.6727(3) 0.0389(14) Uani 1 1 d .
C8 C 0.4659(8) 0.2065(2) 0.7374(3) 0.0434(15) Uani 1 1 d .
C9 C 0.6937(8) 0.4197(2) 0.4829(2) 0.0389(13) Uani 1 1 d .
H9 H 0.6701 0.3899 0.5183 0.047 Uiso 1 1 calc R
C10 C 0.7208(9) 0.4409(2) 0.3615(3) 0.0452(15) Uani 1 1 d .
H10 H 0.7160 0.4265 0.3129 0.054 Uiso 1 1 calc R
C11 C 0.0388(8) 0.2885(2) 0.6231(3) 0.0465(15) Uani 1 1 d .
H11 H -0.0811 0.2992 0.6278 0.056 Uiso 1 1 calc R
C12 C 0.7370(7) 0.4835(2) 0.5049(3) 0.0365(13) Uani 1 1 d .
C13 C 0.7658(9) 0.5054(2) 0.3791(3) 0.0503(16) Uani 1 1 d .
H13 H 0.7897 0.5343 0.3429 0.060 Uiso 1 1 calc R
C14 C 0.7572(8) 0.4677(2) 0.6391(3) 0.0449(15) Uani 1 1 d .
C15 C 0.5649(9) 0.4114(2) 0.7542(3) 0.0504(17) Uani 1 1 d .
H15 H 0.5454 0.3926 0.7070 0.060 Uiso 1 1 calc R
C16 C 0.6961(7) 0.4985(2) 0.8407(2) 0.0375(13) Uani 1 1 d .
C17 C 0.7586(8) 0.5011(2) 0.7138(2) 0.0409(14) Uani 1 1 d .
C18 C 0.6757(8) 0.4702(2) 0.7682(3) 0.0407(14) Uani 1 1 d .
C19 C 0.9678(7) 0.1485(2) 0.4690(2) 0.0380(13) Uani 1 1 d .
C20 C 1.1782(8) 0.0906(2) 0.5691(3) 0.0370(14) Uani 1 1 d .
C21 C 1.0415(9) 0.1316(3) 0.4101(3) 0.0557(18) Uani 1 1 d .
H21 H 1.1180 0.0952 0.4125 0.067 Uiso 1 1 calc R
C22 C 1.0012(11) 0.1694(3) 0.3452(3) 0.066(2) Uani 1 1 d .
H22 H 1.0529 0.1594 0.3042 0.079 Uiso 1 1 calc R
C23 C 0.8551(8) 0.5580(2) 0.7293(2) 0.0405(14) Uani 1 1 d .
H23 H 0.9051 0.5784 0.6923 0.049 Uiso 1 1 calc R
C24 C 0.5169(10) 0.4105(3) 0.8793(3) 0.0558(18) Uani 1 1 d .
H24 H 0.4674 0.3900 0.9162 0.067 Uiso 1 1 calc R
C25 C 0.4898(10) 0.3834(3) 0.8072(4) 0.062(2) Uani 1 1 d .
H25 H 0.4192 0.3457 0.7963 0.074 Uiso 1 1 calc R
C26 C 0.6157(8) 0.4668(2) 0.8951(3) 0.0426(15) Uani 1 1 d .
H26 H 0.6305 0.4847 0.9427 0.051 Uiso 1 1 calc R
C27 C 0.8043(7) 0.5576(2) 0.8560(2) 0.0371(13) Uani 1 1 d .
C28 C 0.8795(7) 0.5862(2) 0.8020(2) 0.0380(14) Uani 1 1 d .
H28 H 0.9474 0.6245 0.8125 0.046 Uiso 1 1 calc R
C29 C 0.7741(8) 0.5258(2) 0.4519(3) 0.0453(16) Uani 1 1 d .
H29 H 0.8054 0.5688 0.4649 0.054 Uiso 1 1 calc R
C30 C 0.88288(8) 0.22204(2) 0.34326(2) 0.0626(19) Uani 1 1 d .
H30 H 0.8611 0.2485 0.3011 0.075 Uiso 1 1 calc R
N1 N 0.79868(8) 0.23639(2) 0.39938(2) 0.0422(12) Uani 1 1 d R
N2 N 0.68459(8) 0.39925(2) 0.41198(2) 0.0390(11) Uani 1 1 d R
N3 N 0.73803(8) 0.50654(2) 0.57774(2) 0.0406(12) Uani 1 1 d R
N4 N 1.00621(8) 0.11330(2) 0.53786(2) 0.0405(11) Uani 1 1 d R
O1 O 0.26300(8) 0.35099(2) 0.44023(2) 0.0515(12) Uani 1 1 d R
O2 O 0.49665(8) 0.28110(2) 0.47526(2) 0.0499(11) Uani 1 1 d R
O3 O 0.77375(8) 0.40874(2) 0.63612(2) 0.0688(17) Uani 1 1 d R
O4 O 0.61261(8) 0.18177(2) 0.72974(2) 0.0565(13) Uani 1 1 d R
O5 O 0.41308(8) 0.28960(2) 0.29980(2) 0.0538(13) Uani 1 1 d R
O6 O 1.31035(8) 0.09635(2) 0.53891(2) 0.0501(11) Uani 1 1 d R
O7 O 0.69155(8) 0.11407(2) 0.60446(2) 0.0688(13) Uani 1 1 d RD
Zn1 Zn 0.59494(8) 0.30597(2) 0.38890(2) 0.0397(3) Uani 1 1 d R
H1W H 0.7646 0.1329 0.5830 0.048 Uiso 1 1 d RD
H2W H 0.6876 0.1410 0.6387 0.048 Uiso 1 1 d RD
H1M H 0.7168 0.5524 0.5874 0.048 Uiso 1 1 d R
H2M H 0.9398 0.1051 0.5525 0.048 Uiso 1 1 d R

loop_
_atom_site_aniso_label
_atom_site_aniso_U_11
_atom_site_aniso_U_22
_atom_site_aniso_U_33
_atom_site_aniso_U_23
_atom_site_aniso_U_13
_atom_site_aniso_U_12
C1 0.057(3) 0.033(2) 0.032(2) -0.0009(17) 0.002(3) 0.001(2)
C2 0.044(3) 0.041(2) 0.027(2) 0.0000(17) 0.007(3) 0.002(2)
C3 0.046(3) 0.037(2) 0.026(2) -0.0004(17) 0.002(3) -0.004(2)
C4 0.045(3) 0.039(2) 0.044(3) 0.0018(19) 0.002(3) 0.005(2)
C5 0.040(3) 0.038(2) 0.031(2) -0.0022(17) 0.009(3) 0.003(2)
C6 0.060(4) 0.051(3) 0.032(2) -0.003(2) 0.024(3) -0.004(3)
C7 0.054(3) 0.032(2) 0.029(2) -0.0024(17) 0.006(3) -0.003(2)
C8 0.045(3) 0.044(2) 0.038(3) -0.0016(19) 0.002(3) -0.010(2)
C9 0.047(3) 0.040(2) 0.031(2) -0.0024(17) 0.013(3) 0.005(2)
C10 0.054(3) 0.050(3) 0.033(2) -0.002(2) 0.011(3) 0.003(3)
C11 0.038(3) 0.047(3) 0.058(3) -0.001(2) 0.019(3) 0.007(2)
C12 0.035(2) 0.043(2) 0.032(2) -0.0073(18) 0.008(2) 0.007(2)
C13 0.056(3) 0.048(3) 0.048(3) 0.002(2) 0.012(3) -0.003(3)
C14 0.050(3) 0.043(3) 0.039(3) -0.008(2) 0.004(3) 0.009(2)
C15 0.051(3) 0.045(3) 0.051(3) -0.008(2) 0.002(3) -0.010(3)
C16 0.033(2) 0.042(2) 0.037(2) -0.0037(19) 0.004(3) -0.001(2)
C17 0.043(3) 0.043(2) 0.034(2) -0.0078(19) 0.002(3) 0.008(2)
C18 0.044(3) 0.033(2) 0.042(3) -0.0043(19) 0.000(3) 0.000(2)
C19 0.034(3) 0.048(3) 0.032(2) 0.0062(19) 0.006(3) 0.004(2)
C20 0.038(3) 0.040(2) 0.032(3) 0.0048(17) 0.004(3) -0.005(2)
C21 0.055(4) 0.075(4) 0.038(3) 0.009(3) 0.013(3) 0.023(3)
C22 0.068(4) 0.091(4) 0.045(3) 0.022(3) 0.029(4) 0.030(4)
C23 0.049(3) 0.043(2) 0.032(2) -0.0037(19) 0.015(3) 0.001(2)
C24 0.062(4) 0.051(3) 0.057(3) 0.011(2) 0.018(4) -0.006(3)
C25 0.059(4) 0.044(3) 0.078(4) -0.004(3) 0.005(4) -0.010(3)
C26 0.049(3) 0.044(3) 0.038(3) -0.002(2) 0.018(3) -0.003(2)
C27 0.038(3) 0.037(2) 0.034(2) -0.0025(19) 0.001(2) 0.001(2)
C28 0.041(3) 0.038(2) 0.036(2) -0.0057(19) 0.010(3) -0.007(2)
C29 0.051(3) 0.041(2) 0.044(3) -0.004(2) 0.011(3) 0.002(2)
C30 0.063(4) 0.088(4) 0.042(3) 0.029(3) 0.024(3) 0.026(4)
N1 0.047(2) 0.043(2) 0.035(2) 0.0065(16) 0.006(2) 0.005(2)
N2 0.045(2) 0.0382(18) 0.0326(19) -0.0038(15) 0.004(2) 0.0021(19)
N3 0.048(3) 0.0365(19) 0.034(2) -0.0063(15) 0.001(2) 0.0050(19)
N4 0.039(2) 0.050(2) 0.034(2) 0.0089(17) 0.010(2) 0.002(2)
O1 0.073(3) 0.0473(19) 0.0337(17) 0.0064(14) 0.010(2) 0.014(2)
O2 0.064(3) 0.0523(19) 0.0360(18) 0.0059(15) 0.017(2) 0.016(2)
O3 0.127(5) 0.0417(19) 0.0391(18) -0.0025(15) 0.021(3) 0.026(2)
O4 0.057(3) 0.069(2) 0.0378(19) 0.0049(16) -0.003(2) 0.007(2)
O5 0.073(3) 0.066(2) 0.0231(18) -0.0030(14) 0.013(2) 0.011(2)
O6 0.037(2) 0.071(2) 0.044(2) 0.0159(17) 0.011(2) 0.0043(18)
O7 0.043(2) 0.110(3) 0.058(3) -0.012(2) 0.021(2) -0.002(3)
Zn1 0.0549(4) 0.0384(3) 0.0257(3) -0.00024(18) 0.0078(3) 0.0050(3)

loop_
_atom_type_symbol
_atom_type_description
_atom_type_scat_dispersion_real
_atom_type_scat_dispersion_imag
_atom_type_scat_source
C C 0.0033 0.0016 'International Tables Vol C Tables 4.2.6.8 and 6.1.1.4'
H H 0.0000 0.0000 'International Tables Vol C Tables 4.2.6.8 and 6.1.1.4'
O O 0.0106 0.0060 'International Tables Vol C Tables 4.2.6.8 and 6.1.1.4'
N N 0.0061 0.0033 'International Tables Vol C Tables 4.2.6.8 and 6.1.1.4'
Zn Zn 0.2839 1.4301 'International Tables Vol C Tables 4.2.6.8 and 6.1.1.4'

loop_
_geom_angle_atom_site_label_1
_geom_angle_atom_site_label_2
_geom_angle_atom_site_label_3
_geom_angle
_geom_angle_site_symmetry_1
_geom_angle_site_symmetry_3
O1 C1 O2 123.7(5) . .
O1 C1 C3 121.1(5) . .
O2 C1 C3 115.1(3) . .
N1 C2 C19 122.6(5) . .
N1 C2 H2 118.7 . .
C19 C2 H2 118.7 . .
C4 C3 C5 118.5(6) . .
C4 C3 C1 121.1(4) . .
C5 C3 C1 120.4(5) . .
C11 C4 C3 121.2(4) . .
C11 C4 H4 119.4 . .
C3 C4 H4 119.4 . .
C7 C5 C3 121.3(6) . .
C7 C5 H5 119.4 . .
C3 C5 H5 119.4 . .
C11 C6 C7 119.9(6) . .
C11 C6 H6 120.1 . .
C7 C6 H6 120.1 . .
C5 C7 C6 119.2(4) . .
C5 C7 C8 121.9(6) . .
C6 C7 C8 118.9(6) . .
O4 C8 O5 124.1(3) . 4_566
O4 C8 C7 121.2(5) . .
O5 C8 C7 114.6(5) 4_566 .
N2 C9 C12 122.2(5) . .
N2 C9 H9 118.9 . .
C12 C9 H9 118.9 . .
N2 C10 C13 121.8(5) . .
N2 C10 H10 119.1 . .
C13 C10 H10 119.1 . .
C4 C11 C6 119.9(6) . .
C4 C11 H11 120.1 . .
C6 C11 H11 120.1 . .
C29 C12 C9 117.5(5) . .
C29 C12 N3 119.4(4) . .
C9 C12 N3 123.0(5) . .
C29 C13 C10 118.3(5) . .
C29 C13 H13 120.8 . .
C10 C13 H13 120.8 . .
O3 C14 N3 122.6(4) . .
O3 C14 C17 120.3(4) . .
N3 C14 C17 117.1(3) . .
C25 C15 C18 122.1(5) . .
C25 C15 H15 119.0 . .
C18 C15 H15 119.0 . .
C26 C16 C18 119.0(4) . .
C26 C16 C27 122.8(4) . .
C18 C16 C27 118.2(5) . .
C23 C17 C18 121.1(4) . .
C23 C17 C14 118.6(5) . .
C18 C17 C14 120.0(4) . .
C17 C18 C16 119.4(4) . .
C17 C18 C15 123.8(4) . .
C16 C18 C15 116.8(5) . .
C21 C19 C2 119.5(4) . .
C21 C19 N4 122.2(4) . .
C2 C19 N4 118.1(5) . .
O6 C20 N4 122.5(3) . .
O6 C20 C27 121.6(4) . 2_746
N4 C20 C27 115.8(5) . 2_746
C19 C21 C22 118.9(6) . .
C19 C21 H21 120.5 . .
C22 C21 H21 120.5 . .
C30 C22 C21 118.7(6) . .
C30 C22 H22 120.7 . .
C21 C22 H22 120.7 . .
C17 C23 C28 120.1(5) . .
C17 C23 H23 119.9 . .
C28 C23 H23 119.9 . .
C26 C24 C25 120.1(6) . .
C26 C24 H24 119.9 . .
C25 C24 H24 119.9 . .
C15 C25 C24 120.4(5) . .
C15 C25 H25 119.8 . .
C24 C25 H25 119.8 . .
C24 C26 C16 121.4(5) . .
C24 C26 H26 119.3 . .
C16 C26 H26 119.3 . .
C28 C27 C16 120.6(4) . .
C28 C27 C20 119.6(4) . 2_756
C16 C27 C20 119.7(5) . 2_756
C27 C28 C23 120.6(4) . .
C27 C28 H28 119.7 . .
C23 C28 H28 119.7 . .
C12 C29 C13 120.8(4) . .
C12 C29 H29 119.6 . .
C13 C29 H29 119.6 . .
N1 C30 C22 122.7(3) . .
N1 C30 H30 118.6 . .
C22 C30 H30 118.6 . .
C30 N1 C2 117.2(3) . .
C30 N1 Zn1 121.8 . .
C2 N1 Zn1 120.7(3) . .
C10 N2 C9 119.4(3) . .
C10 N2 Zn1 124.3(2) . .
C9 N2 Zn1 116.1(2) . .
C14 N3 C12 124.2(3) . .
C14 N3 H1M 114.2 . .
C12 N3 H1M 121.5 . .
C20 N4 C19 123.0(3) . .
C20 N4 H2M 118.0 . .
C19 N4 H2M 118.7 . .
C1 O2 Zn1 117.1(2) . .
C8 O5 Zn1 117.4(2) 4_565 .
H1W O7 H2W 99.7 . .
O5 Zn1 O2 109.5 . .
O5 Zn1 N2 118.8 . .
O2 Zn1 N2 103.7 . .
O5 Zn1 N1 109.3 . .
O2 Zn1 N1 97.3 . .
N2 Zn1 N1 115.6 . .

loop_
_geom_bond_atom_site_label_1
_geom_bond_atom_site_label_2
_geom_bond_distance
_geom_bond_site_symmetry_2
C1 O1 1.246(4) .
C1 O2 1.285(7) .
C1 C3 1.479(8) .
C2 N1 1.357(4) .
C2 C19 1.383(7) .
C2 H2 0.9300 .
C3 C4 1.388(9) .
C3 C5 1.412(6) .
C4 C11 1.365(9) .
C4 H4 0.9300 .
C5 C7 1.352(8) .
C5 H5 0.9300 .
C6 C11 1.391(7) .
C6 C7 1.417(10) .
C6 H6 0.9300 .
C7 C8 1.508(6) .
C8 O4 1.227(7) .
C8 O5 1.279(6) 4_566
C9 N2 1.351(5) .
C9 C12 1.388(6) .
C9 H9 0.9300 .
C10 N2 1.323(6) .
C10 C13 1.386(7) .
C10 H10 0.9300 .
C11 H11 0.9300 .
C12 C29 1.368(8) .
C12 N3 1.411(5) .
C13 C29 1.383(7) .
C13 H13 0.9300 .
C14 O3 1.217(4) .
C14 N3 1.360(5) .
C14 C17 1.524(7) .
C15 C25 1.338(9) .
C15 C18 1.449(7) .
C15 H15 0.9300 .
C16 C26 1.414(7) .
C16 C18 1.426(6) .
C16 C27 1.447(6) .
C17 C23 1.366(7) .
C17 C18 1.416(8) .
C19 C21 1.344(8) .
C19 N4 1.429(4) .
C20 O6 1.218(7) .
C20 N4 1.362(5) .
C20 C27 1.507(6) 2_746
C21 C22 1.398(7) .
C21 H21 0.9300 .
C22 C30 1.383(7) .
C22 H22 0.9300 .
C23 C28 1.427(6) .
C23 H23 0.9300 .
C24 C26 1.364(7) .
C24 C25 1.405(9) .
C24 H24 0.9300 .
C25 H25 0.9300 .
C26 H26 0.9300 .
C27 C28 1.358(7) .
C27 C20 1.507(6) 2_756
C28 H28 0.9300 .
C29 H29 0.9300 .
C30 N1 1.3336 .
C30 H30 0.9300 .
N1 Zn1 2.0512 .
N2 Zn1 2.0396 .
N3 H1M 0.9760 .
N4 H2M 0.6255 .
O2 Zn1 1.9322 .
O5 C8 1.279(6) 4_565
O5 Zn1 1.9175 .
O7 H1W 0.8234 .
O7 H2W 0.8392 .

loop_
_geom_torsion_atom_site_label_1
_geom_torsion_atom_site_label_2
_geom_torsion_atom_site_label_3
_geom_torsion_atom_site_label_4
_geom_torsion
_geom_torsion_site_symmetry_1
_geom_torsion_site_symmetry_4
O1 C1 C3 C4 14.0(6) . .
O2 C1 C3 C4 -168.2(4) . .
O1 C1 C3 C5 -164.4(4) . .
O2 C1 C3 C5 13.5(5) . .
C5 C3 C4 C11 0.3(7) . .
C1 C3 C4 C11 -178.1(4) . .
C4 C3 C5 C7 -2.8(7) . .
C1 C3 C5 C7 175.6(4) . .
C3 C5 C7 C6 3.6(7) . .
C3 C5 C7 C8 -174.5(4) . .
C11 C6 C7 C5 -2.0(7) . .
C11 C6 C7 C8 176.2(4) . .
C5 C7 C8 O4 -13.7(6) . .
C6 C7 C8 O4 168.2(4) . .
C5 C7 C8 O5 162.8(4) . 4_566
C6 C7 C8 O5 -15.3(6) . 4_566
C3 C4 C11 C6 1.3(7) . .
C7 C6 C11 C4 -0.5(7) . .
N2 C9 C12 C29 -1.1(8) . .
N2 C9 C12 N3 176.7(4) . .
N2 C10 C13 C29 0.6(9) . .
O3 C14 C17 C23 138.0(5) . .
N3 C14 C17 C23 -41.6(7) . .
O3 C14 C17 C18 -36.2(7) . .
N3 C14 C17 C18 144.2(5) . .
C23 C17 C18 C16 -1.1(7) . .
C14 C17 C18 C16 173.0(4) . .
C23 C17 C18 C15 177.2(5) . .
C14 C17 C18 C15 -8.7(7) . .
C26 C16 C18 C17 -178.9(4) . .
C27 C16 C18 C17 -1.0(7) . .
C26 C16 C18 C15 2.8(7) . .
C27 C16 C18 C15 -179.3(5) . .
C25 C15 C18 C17 179.5(5) . .
C25 C15 C18 C16 -2.2(8) . .
N1 C2 C19 C21 -5.9(7) . .
N1 C2 C19 N4 178.3(3) . .
C2 C19 C21 C22 6.0(9) . .
N4 C19 C21 C22 -178.4(5) . .
C19 C21 C22 C30 -1.7(10) . .
C18 C17 C23 C28 2.2(8) . .
C14 C17 C23 C28 -172.0(4) . .
C18 C15 C25 C24 -0.1(9) . .
C26 C24 C25 C15 1.9(9) . .
C25 C24 C26 C16 -1.3(9) . .
C18 C16 C26 C24 -1.1(8) . .
C27 C16 C26 C24 -178.9(5) . .
C26 C16 C27 C28 179.7(5) . .
C18 C16 C27 C28 1.9(7) . .
C26 C16 C27 C20 -4.9(7) . 2_756
C18 C16 C27 C20 177.3(4) . 2_756
C16 C27 C28 C23 -0.8(7) . .
C20 C27 C28 C23 -176.2(4) 2_756 .
C17 C23 C28 C27 -1.3(8) . .
C9 C12 C29 C13 0.9(8) . .
N3 C12 C29 C13 -177.0(5) . .
C10 C13 C29 C12 -0.7(9) . .
C21 C22 C30 N1 -3.3(8) . .
C22 C30 N1 C2 3.5(4) . .
C22 C30 N1 Zn1 -170.7(4) . .
C19 C2 N1 C30 1.1(5) . .
C19 C2 N1 Zn1 175.3(3) . .
C13 C10 N2 C9 -0.8(7) . .
C13 C10 N2 Zn1 174.3(4) . .
C12 C9 N2 C10 1.1(7) . .
C12 C9 N2 Zn1 -174.4(4) . .
O3 C14 N3 C12 -0.6(7) . .
C17 C14 N3 C12 178.9(4) . .
C29 C12 N3 C14 -160.0(5) . .
C9 C12 N3 C14 22.2(7) . .
O6 C20 N4 C19 -3.2(5) . .
C27 C20 N4 C19 176.8(3) 2_746 .
C21 C19 N4 C20 41.2(6) . .
C2 C19 N4 C20 -143.2(4) . .
O1 C1 O2 Zn1 -1.5(5) . .
C3 C1 O2 Zn1 -179.3(2) . .
C8 O5 Zn1 O2 -169.1(2) 4_565 .
C8 O5 Zn1 N2 72.0(2) 4_565 .
C8 O5 Zn1 N1 -63.6(2) 4_565 .
C1 O2 Zn1 O5 -57.7(2) . .
C1 O2 Zn1 N2 70.1(2) . .
C1 O2 Zn1 N1 -171.2(2) . .
C10 N2 Zn1 O5 -41.1(3) . .
C9 N2 Zn1 O5 134.1(3) . .
C10 N2 Zn1 O2 -162.9(3) . .
C9 N2 Zn1 O2 12.3(3) . .
C10 N2 Zn1 N1 91.8(3) . .
C9 N2 Zn1 N1 -92.9(3) . .
C30 N1 Zn1 O5 50.4 . .
C2 N1 Zn1 O5 -123.5(2) . .
C30 N1 Zn1 O2 164.1 . .
C2 N1 Zn1 O2 -9.8(2) . .
C30 N1 Zn1 N2 -86.8 . .
C2 N1 Zn1 N2 99.3(2) . .
